data_1517737
loop_
_publ_author_name
'Trubach, I.G.'
'Orlova, A.I.'
'Beskrovnyi, A.I.'
'Koryttseva, A.K.'
'Zharinova, M.V.'
'Kurazhkovskaya, V.S.'
'Lipatova, E.V.'

_publ_section_title
;
 New phosphate Fe0.5 Nb1.5 (P O4)3 with an electrically neutral framework.
 Synthesis and crystal structure
;
_journal_name_full 'Crystallography Reports'
_journal_page_first 396
_journal_page_last 400
_journal_volume 49
_journal_year 2004
_chemical_formula_structural 'Nb O (P O4)'
_chemical_formula_sum 'Nb O5 P'
_chemical_name_systematic 'Niobium Oxide Phosphate(V)'
_space_group_IT_number 85
_symmetry_Int_Tables_number 85
_symmetry_space_group_name_Hall '-P 4a'
_symmetry_space_group_name_H-M 'P 4/n :2'
_cell_angle_alpha 90.
_cell_angle_beta 90.
_cell_angle_gamma 90.
_cell_formula_units_Z 2
_cell_length_a 6.4048(4)
_cell_length_b 6.4048(4)
_cell_length_c 4.1087(2)
_cell_volume 168.545(17)
_cod_data_source_file NbPO5_P4_n_DC283.cif
_cod_data_source_block chateigner
_cod_original_cell_volume 168.54
_cod_original_sg_symbol_H-M 'P 4/n Z'
_cod_original_formula_sum 'Nb1 O5 P1'
_cod_database_code 1517737

loop_
_symmetry_equiv_pos_site_id
_symmetry_equiv_pos_as_xyz
1 '-y, x+1/2, -z'
2 'y+1/2, -x, -z'
3 'x+1/2, y+1/2, -z'
4 '-x, -y, -z'
5 'y, -x+1/2, z'
6 '-y+1/2, x, z'
7 '-x+1/2, -y+1/2, z'
8 'x, y, z'

loop_
_atom_site_label
_atom_site_type_symbol
_atom_site_symmetry_multiplicity
_atom_site_Wyckoff_symbol
_atom_site_fract_x
_atom_site_fract_y
_atom_site_fract_z
_atom_site_occupancy
_atom_site_attached_hydrogens
_atom_site_B_iso_or_equiv
Nb1 Nb5+ 2 c 0.250 0.250 0.896(10) 1. 0 1.4
P1 P5+ 4 f 0.250 0.750 0.413(9) 0.5 0 0.4
O1 O2- 2 c 0.250 0.250 0.181(15) 1. 0 0.4
O2 O2- 8 g 0.704(1) 0.479(2) 0.321(2) 1. 0 1.3

loop_
_atom_type_symbol
_atom_type_oxidation_number
Nb5+ 5
O2- -2
P5+ 5
